data_4344258
loop_
_publ_author_name
'Muehle, C.'
'Dinnebier, R.E.'
'Jansen, M.'
'van Wuellen, L.'
'Schwering, G.'

_publ_section_title
;
 New insights into the structural and dynamical features of lithium
 hexaoxometallates Li7 M O6 (M= Nb, Ta, Sb, Bi)
;
_journal_name_full 'Inorganic Chemistry'
_journal_page_first 874
_journal_page_last 881
_journal_volume 43
_journal_year 2004
_chemical_formula_sum 'Li7 O6 Sb'
_chemical_name_systematic 'Li7 (Sb O6)'
_space_group_IT_number 2
_symmetry_space_group_name_Hall '-P 1'
_symmetry_space_group_name_H-M 'P -1'
_cell_angle_alpha 116.748
_cell_angle_beta 119.63
_cell_angle_gamma 62.779
_cell_formula_units_Z 1
_cell_length_a 5.4307
_cell_length_b 5.8916
_cell_length_c 5.385
_cell_volume 127.469
_citation_journal_id_ASTM INOCAJ
_cod_data_source_file Muehle_INOCAJ_2004_1176.cif
_cod_data_source_block Li7O6Sb1
_cod_original_cell_volume 127.4685
_cod_original_formula_sum 'Li7 O6 Sb1'
_cod_database_code 4344258

loop_
_symmetry_equiv_pos_as_xyz
x,y,z
-x,-y,-z

loop_
_atom_site_label
_atom_site_type_symbol
_atom_site_fract_x
_atom_site_fract_y
_atom_site_fract_z
_atom_site_occupancy
_atom_site_U_iso_or_equiv
O3 O-2 0.9115 0.2365 0.7796 1 0.0
O1 O-2 0.7708 0.7657 0.6224 1 0.0
Li2 Li+1 0.3482 -0.0325 0.6535 0.875 0.0
Sb1 Sb+5 0 0 0 1 0.0
Li4 Li+1 0.511 0.3573 0.7709 0.875 0.0
O2 O-2 0.3715 0.7699 0.9084 1 0.0
Li1 Li+1 0.1215 0.613 0.4943 0.875 0.0
Li3 Li+1 0.2426 0.3739 0.0992 0.875 0.0
